data_1007237
loop_
_publ_author_name
'Blum, D'
'Durif, A'
'Averbuch-Pouchot, M T'

_publ_section_title
;
Crystal structures of the three forms of Cs Zn P O4
;
_journal_coden_ASTM FEROA8
_journal_name_full Ferroelectrics
_journal_page_first 283
_journal_page_last 292
_journal_paper_doi 10.1080/00150198608008201
_journal_volume 69
_journal_year 1986
_chemical_formula_structural 'Cs Zn (P O4)'
_chemical_formula_sum 'Cs O4 P Zn'
_chemical_name_systematic 'Caesium zinc phosphate(V) - II'
_space_group_IT_number 33
_symmetry_cell_setting orthorhombic
_symmetry_Int_Tables_number 33
_symmetry_space_group_name_Hall 'P -2ac -2n'
_symmetry_space_group_name_H-M 'P n 21 a'
_cell_angle_alpha 90
_cell_angle_beta 90
_cell_angle_gamma 90
_cell_formula_units_Z 4
_cell_length_a 9.236(6)
_cell_length_b 5.462(3)
_cell_length_c 9.342(7)
_cell_volume 471.3
_refine_ls_R_factor_all 0.041
_cod_database_code 1007237

loop_
_symmetry_equiv_pos_as_xyz
x,y,z
-x,1/2+y,-z
1/2-x,1/2+y,1/2+z
1/2+x,y,1/2-z

loop_
_atom_site_label
_atom_site_type_symbol
_atom_site_symmetry_multiplicity
_atom_site_Wyckoff_symbol
_atom_site_fract_x
_atom_site_fract_y
_atom_site_fract_z
_atom_site_occupancy
_atom_site_attached_hydrogens
_atom_site_calc_flag
Cs1 Cs1+ 4 a 0.00250(9) 0.2529(7) 0.19869(9) 1. 0 d
Zn1 Zn2+ 4 a 0.1714(1) 0.25 0.5838(1) 1. 0 d
P1 P5+ 4 a 0.8065(2) 0.250(1) 0.5885(3) 1. 0 d
O1 O2- 4 a -0.0367(9) 0.265(5) 0.601(2) 1. 0 d
O2 O2- 4 a 0.7378(15) 0.176(2) 0.728(1) 1. 0 d
O3 O2- 4 a 0.2513(11) 0.007(2) 0.455(1) 1. 0 d
O4 O2- 4 a 0.7598(14) 0.071(2) 0.475(1) 1. 0 d

loop_
_atom_type_symbol
_atom_type_oxidation_number
Cs1+ 1.000
Zn2+ 2.000
P5+ 5.000
O2- -2.000
